data_7014672
loop_
_publ_author_name
'Kachi-Terajima, Chihiro'
'Yanagi, Katsuya'
'Kaziki, Toru'
'Kitazawa, Takafumi'
'Hasegawa, Miki'

_publ_section_title
;
 Luminescence tuning of imidazole-based lanthanide(iii) complexes [Ln =
 Sm, Eu, Gd, Tb, Dy].
;
_journal_issue 10
_journal_name_full 'Dalton transactions (Cambridge, England : 2003)'
_journal_page_first 2249
_journal_page_last 2256
_journal_paper_doi 10.1039/c0dt01046d
_journal_volume 40
_journal_year 2011
_chemical_formula_sum 'C19 H28 N13 O10 Sm'
_chemical_formula_weight 748.89
_chemical_name_systematic
;
?
;
_space_group_IT_number 2
_symmetry_cell_setting triclinic
_symmetry_space_group_name_Hall '-P 1'
_symmetry_space_group_name_H-M 'P -1'
_atom_sites_solution_hydrogens geom
_atom_sites_solution_primary direct
_atom_sites_solution_secondary difmap
_audit_creation_method SHELXL-97
_cell_angle_alpha 103.252(2)
_cell_angle_beta 107.393(2)
_cell_angle_gamma 103.955(2)
_cell_formula_units_Z 4
_cell_length_a 11.0955(13)
_cell_length_b 16.3259(19)
_cell_length_c 17.628(2)
_cell_measurement_reflns_used 6718
_cell_measurement_temperature 90(2)
_cell_measurement_theta_max 0.00
_cell_measurement_theta_min 0.00
_cell_volume 2796.4(6)
_computing_cell_refinement 'Bruker SMART'
_computing_data_collection 'Bruker SMART'
_computing_data_reduction 'Bruker SAINT'
_computing_molecular_graphics 'Bruker SHELXTL'
_computing_publication_material 'Bruker SHELXTL'
_computing_structure_refinement 'SHELXL-97 (Sheldrick, 1997)'
_computing_structure_solution 'SHELXS-97 (Sheldrick, 1990)'
_diffrn_ambient_temperature 90(2)
_diffrn_detector_area_resol_mean 8.333
_diffrn_measured_fraction_theta_full 0.972
_diffrn_measured_fraction_theta_max 0.972
_diffrn_measurement_device_type 'CCD area detector'
_diffrn_measurement_method 'phi and omega scans'
_diffrn_radiation_monochromator graphite
_diffrn_radiation_source 'fine-focus sealed tube'
_diffrn_radiation_type MoK\a
_diffrn_radiation_wavelength 0.71073
_diffrn_reflns_av_R_equivalents 0.0402
_diffrn_reflns_av_sigmaI/netI 0.0976
_diffrn_reflns_limit_h_max 14
_diffrn_reflns_limit_h_min -10
_diffrn_reflns_limit_k_max 21
_diffrn_reflns_limit_k_min -21
_diffrn_reflns_limit_l_max 17
_diffrn_reflns_limit_l_min -23
_diffrn_reflns_number 18351
_diffrn_reflns_theta_full 28.28
_diffrn_reflns_theta_max 28.28
_diffrn_reflns_theta_min 2.04
_diffrn_standards_decay_% 0
_exptl_absorpt_coefficient_mu 2.176
_exptl_absorpt_correction_T_max 0.5518
_exptl_absorpt_correction_T_min 0.3551
_exptl_absorpt_correction_type empirical
_exptl_absorpt_process_details 'SADABS; Sheldrick 1996'
_exptl_crystal_colour colourless
_exptl_crystal_density_diffrn 1.779
_exptl_crystal_density_method 'not measured'
_exptl_crystal_description prism
_exptl_crystal_F_000 1500
_exptl_crystal_size_max 0.60
_exptl_crystal_size_mid 0.35
_exptl_crystal_size_min 0.31
_refine_diff_density_max 8.691
_refine_diff_density_min -9.665
_refine_diff_density_rms 0.381
_refine_ls_extinction_method none
_refine_ls_goodness_of_fit_ref 1.015
_refine_ls_hydrogen_treatment constr
_refine_ls_matrix_type full
_refine_ls_number_parameters 779
_refine_ls_number_reflns 13501
_refine_ls_number_restraints 0
_refine_ls_restrained_S_all 1.015
_refine_ls_R_factor_all 0.1131
_refine_ls_R_factor_gt 0.0901
_refine_ls_shift/su_max 0.000
_refine_ls_shift/su_mean 0.000
_refine_ls_structure_factor_coef Fsqd
_refine_ls_weighting_details 'calc w=1/[\s^2^(Fo^2^)+(0.1860P)^2^+0.0000P] where P=(Fo^2^+2Fc^2^)/3'
_refine_ls_weighting_scheme calc
_refine_ls_wR_factor_gt 0.2449
_refine_ls_wR_factor_ref 0.2640
_reflns_number_gt 9690
_reflns_number_total 13501
_reflns_threshold_expression >2sigma(I)
_cod_data_source_file C0DT01046D.TXT
_cod_data_source_block 6_SmH3L
_cod_depositor_comments
;
The following automatic conversions were performed:
'_symmetry_cell_setting' value 'Triclinic' changed to 'triclinic'
according to '/home/saulius/struct/CIF-dictionaries/cif_core.dic'
dictionary named 'cif_core.dic' version 2.4.1 from 2010-06-29.

Automatic conversion script
Id: cif_fix_enum 1555 2011-01-17 13:19:09Z saulius 
;
_cod_original_sg_symbol_H-M P-1
_cod_database_code 7014672

loop_
_symmetry_equiv_pos_as_xyz
'x, y, z'
'-x, -y, -z'

loop_
_atom_site_label
_atom_site_type_symbol
_atom_site_fract_x
_atom_site_fract_y
_atom_site_fract_z
_atom_site_U_iso_or_equiv
_atom_site_adp_type
_atom_site_occupancy
_atom_site_symmetry_multiplicity
_atom_site_calc_flag
_atom_site_refinement_flags
_atom_site_disorder_assembly
_atom_site_disorder_group
C1 C 0.7127(10) 0.1882(6) 0.1062(6) 0.023(2) Uani 1 1 d . . .
H19A H 0.7268 0.1917 0.0540 0.027 Uiso 1 1 calc R . .
H19B H 0.6633 0.1252 0.0967 0.027 Uiso 1 1 calc R . .
C2 C 0.6299(10) 0.2451(6) 0.1248(6) 0.023(2) Uani 1 1 d . . .
H20A H 0.5420 0.2238 0.0778 0.027 Uiso 1 1 calc R . .
H20B H 0.6143 0.2419 0.1767 0.027 Uiso 1 1 calc R . .
C3 C 0.6506(9) 0.3790(6) 0.0890(6) 0.0177(19) Uani 1 1 d . . .
H21 H 0.5605 0.3521 0.0502 0.021 Uiso 1 1 calc R . .
C4 C 0.7303(9) 0.4678(6) 0.0971(5) 0.0162(18) Uani 1 1 d . . .
C5 C 0.6988(11) 0.5273(6) 0.0583(6) 0.025(2) Uani 1 1 d . . .
H23 H 0.6157 0.5189 0.0163 0.030 Uiso 1 1 calc R . .
C6 C 0.9043(9) 0.5859(6) 0.1494(6) 0.0198(19) Uani 1 1 d . . .
H24 H 0.9908 0.6284 0.1826 0.024 Uiso 1 1 calc R . .
C7 C 0.9372(9) 0.1822(6) 0.1437(5) 0.0175(18) Uani 1 1 d . . .
H25A H 0.9391 0.2007 0.0943 0.021 Uiso 1 1 calc R . .
H25B H 0.9026 0.1161 0.1249 0.021 Uiso 1 1 calc R . .
C8 C 1.0799(10) 0.2156(6) 0.2097(6) 0.0197(19) Uani 1 1 d . . .
H26A H 1.0832 0.1854 0.2527 0.024 Uiso 1 1 calc R . .
H26B H 1.1423 0.2019 0.1827 0.024 Uiso 1 1 calc R . .
C9 C 1.2434(9) 0.3543(6) 0.3011(5) 0.0176(19) Uani 1 1 d . . .
H27 H 1.3086 0.3252 0.3064 0.021 Uiso 1 1 calc R . .
C10 C 1.2787(10) 0.4457(6) 0.3497(6) 0.020(2) Uani 1 1 d . . .
C11 C 1.4011(10) 0.5039(6) 0.4082(6) 0.021(2) Uani 1 1 d . . .
H29 H 1.4848 0.4942 0.4220 0.025 Uiso 1 1 calc R . .
C12 C 1.2440(9) 0.5666(6) 0.4050(5) 0.0176(19) Uani 1 1 d . . .
H30 H 1.2024 0.6096 0.4178 0.021 Uiso 1 1 calc R . .
C13 C 0.8288(10) 0.1862(6) 0.2468(6) 0.021(2) Uani 1 1 d . . .
H31A H 0.8474 0.1293 0.2416 0.025 Uiso 1 1 calc R . .
H31B H 0.7339 0.1739 0.2408 0.025 Uiso 1 1 calc R . .
C14 C 0.9169(10) 0.2513(6) 0.3340(5) 0.0183(19) Uani 1 1 d . . .
H32A H 0.8876 0.2314 0.3765 0.022 Uiso 1 1 calc R . .
H32B H 1.0110 0.2539 0.3463 0.022 Uiso 1 1 calc R . .
C15 C 0.8690(9) 0.3807(6) 0.3914(5) 0.0163(18) Uani 1 1 d . . .
H33 H 0.8502 0.3561 0.4322 0.020 Uiso 1 1 calc R . .
C16 C 0.8560(10) 0.4664(6) 0.3886(5) 0.021(2) Uani 1 1 d . . .
C17 C 0.8180(10) 0.5268(6) 0.4373(6) 0.021(2) Uani 1 1 d . . .
H35 H 0.7950 0.5224 0.4844 0.025 Uiso 1 1 calc R . .
C18 C 0.8587(9) 0.5745(6) 0.3374(5) 0.0171(18) Uani 1 1 d . . .
H36 H 0.8672 0.6109 0.3031 0.021 Uiso 1 1 calc R . .
C19 C 0.6887(9) 0.3418(6) 0.8747(6) 0.0186(19) Uani 1 1 d . . .
H7A H 0.7228 0.4060 0.8815 0.022 Uiso 1 1 calc R . .
H7B H 0.6713 0.3368 0.9256 0.022 Uiso 1 1 calc R . .
C20 C 0.7921(9) 0.3002(6) 0.8660(6) 0.0171(19) Uani 1 1 d . . .
H8A H 0.8104 0.3049 0.8153 0.021 Uiso 1 1 calc R . .
H8B H 0.8766 0.3312 0.9158 0.021 Uiso 1 1 calc R . .
C21 C 0.8170(9) 0.1715(6) 0.9009(5) 0.0166(18) Uani 1 1 d . . .
H9 H 0.9084 0.2045 0.9346 0.020 Uiso 1 1 calc R . .
C22 C 0.7580(9) 0.0788(6) 0.8944(6) 0.0166(18) Uani 1 1 d . . .
C23 C 0.8154(10) 0.0205(7) 0.9251(6) 0.024(2) Uani 1 1 d . . .
H11 H 0.9071 0.0322 0.9568 0.029 Uiso 1 1 calc R . .
C24 C 0.6002(10) -0.0459(7) 0.8556(6) 0.024(2) Uani 1 1 d . . .
H12 H 0.5148 -0.0913 0.8305 0.029 Uiso 1 1 calc R . .
C25 C 0.4494(10) 0.3169(6) 0.8206(6) 0.020(2) Uani 1 1 d . . .
H1A H 0.4653 0.3818 0.8344 0.024 Uiso 1 1 calc R . .
H1B H 0.4487 0.3007 0.8713 0.024 Uiso 1 1 calc R . .
C26 C 0.3128(9) 0.2664(6) 0.7494(6) 0.0174(18) Uani 1 1 d . . .
H2A H 0.2403 0.2700 0.7705 0.021 Uiso 1 1 calc R . .
H2B H 0.3032 0.2930 0.7037 0.021 Uiso 1 1 calc R . .
C27 C 0.1925(10) 0.1171(6) 0.6618(6) 0.021(2) Uani 1 1 d . . .
H3 H 0.1154 0.1346 0.6458 0.026 Uiso 1 1 calc R . .
C28 C 0.1878(10) 0.0261(6) 0.6234(6) 0.022(2) Uani 1 1 d . . .
C29 C 0.0817(10) -0.0475(6) 0.5654(6) 0.023(2) Uani 1 1 d . . .
H5 H -0.0093 -0.0514 0.5416 0.027 Uiso 1 1 calc R . .
C30 C 0.2685(10) -0.0805(6) 0.5970(5) 0.0182(19) Uani 1 1 d . . .
H6 H 0.3283 -0.1135 0.5976 0.022 Uiso 1 1 calc R . .
C31 C 0.5742(10) 0.3280(6) 0.7275(5) 0.020(2) Uani 1 1 d . . .
H13A H 0.6707 0.3523 0.7383 0.024 Uiso 1 1 calc R . .
H13B H 0.5370 0.3772 0.7259 0.024 Uiso 1 1 calc R . .
C32 C 0.5048(9) 0.2553(6) 0.6417(6) 0.0162(18) Uani 1 1 d . . .
H14A H 0.4066 0.2415 0.6230 0.019 Uiso 1 1 calc R . .
H14B H 0.5347 0.2762 0.5997 0.019 Uiso 1 1 calc R . .
C33 C 0.5909(9) 0.1404(6) 0.6013(5) 0.0161(18) Uani 1 1 d . . .
H15 H 0.6049 0.1634 0.5586 0.019 Uiso 1 1 calc R . .
C34 C 0.6290(9) 0.0638(6) 0.6142(5) 0.0166(18) Uani 1 1 d . . .
C35 C 0.6851(11) 0.0123(7) 0.5737(6) 0.023(2) Uani 1 1 d . . .
H17 H 0.7104 0.0186 0.5278 0.028 Uiso 1 1 calc R . .
C36 C 0.6493(10) -0.0352(6) 0.6746(6) 0.022(2) Uani 1 1 d . . .
H18A H 0.6469 -0.0694 0.7115 0.026 Uiso 1 1 calc R . .
C37 C 0.4894(12) 0.4423(7) 0.2071(7) 0.032(3) Uani 1 1 d . . .
H37A H 0.5781 0.4884 0.2352 0.049 Uiso 1 1 calc R . .
H37B H 0.4985 0.3836 0.2048 0.049 Uiso 1 1 calc R . .
H37C H 0.4325 0.4539 0.2385 0.049 Uiso 1 1 calc R . .
C38 C 0.9741(13) 0.8840(8) 0.1957(8) 0.042(3) Uani 1 1 d . . .
H38A H 0.9180 0.9019 0.2255 0.062 Uiso 1 1 calc R . .
H38B H 0.9412 0.8874 0.1387 0.062 Uiso 1 1 calc R . .
H38C H 1.0669 0.9242 0.2260 0.062 Uiso 1 1 calc R . .
N1 N 0.8467(8) 0.2173(5) 0.1770(5) 0.0169(16) Uani 1 1 d . . .
N2 N 0.7053(8) 0.3380(5) 0.1357(5) 0.0225(19) Uani 1 1 d . . .
N3 N 0.8632(8) 0.5043(5) 0.1551(5) 0.0160(16) Uani 1 1 d . . .
N4 N 0.8108(8) 0.6012(5) 0.0920(5) 0.0214(17) Uani 1 1 d . . .
H15A H 0.8198 0.6502 0.0782 0.026 Uiso 1 1 calc R . .
N5 N 1.1191(8) 0.3115(5) 0.2490(5) 0.0172(16) Uani 1 1 d . . .
N6 N 1.1803(8) 0.4863(5) 0.3483(5) 0.0180(16) Uani 1 1 d . . .
N7 N 1.3750(9) 0.5796(5) 0.4424(5) 0.0231(19) Uani 1 1 d . . .
H18 H 1.4345 0.6283 0.4822 0.028 Uiso 1 1 calc R . .
N8 N 0.9065(8) 0.3398(5) 0.3375(5) 0.0156(15) Uani 1 1 d . . .
N9 N 0.8828(8) 0.4974(5) 0.3266(5) 0.0160(15) Uani 1 1 d . . .
N10 N 0.8207(8) 0.5940(5) 0.4031(5) 0.0190(16) Uani 1 1 d . . .
H39 H 0.8010 0.6421 0.4211 0.023 Uiso 1 1 calc R . .
N11 N 1.0525(8) 0.4222(5) 0.0939(5) 0.0191(17) Uani 1 1 d . . .
N12 N 0.5595(8) 0.2969(5) 0.7986(4) 0.0145(15) Uani 1 1 d . . .
N13 N 0.7404(8) 0.2068(5) 0.8592(4) 0.0174(16) Uani 1 1 d . . .
N14 N 0.6217(8) 0.0355(5) 0.8505(4) 0.0169(16) Uani 1 1 d . . .
N15 N 0.7120(8) -0.0572(6) 0.8999(5) 0.0236(18) Uani 1 1 d . . .
H7 H 0.7179 -0.1063 0.9110 0.028 Uiso 1 1 calc R . .
N16 N 0.3039(7) 0.1721(5) 0.7175(5) 0.0159(15) Uani 1 1 d . . .
N17 N 0.3033(7) 0.0040(5) 0.6426(4) 0.0163(16) Uani 1 1 d . . .
N18 N 0.1356(8) -0.1135(5) 0.5494(4) 0.0187(17) Uani 1 1 d . . .
H4 H 0.0915 -0.1681 0.5141 0.022 Uiso 1 1 calc R . .
N19 N 0.5390(8) 0.1751(5) 0.6486(4) 0.0161(16) Uani 1 1 d . . .
N20 N 0.6069(8) 0.0327(5) 0.6768(5) 0.0184(16) Uani 1 1 d . . .
N21 N 0.6976(9) -0.0505(5) 0.6124(5) 0.0230(18) Uani 1 1 d . . .
H10 H 0.7308 -0.0931 0.5993 0.028 Uiso 1 1 calc R . .
N22 N 0.3931(9) 0.0944(6) 0.8943(5) 0.026(2) Uani 1 1 d . . .
N23 N 0.4440(8) 0.7416(6) 0.6235(5) 0.0225(18) Uani 1 1 d . . .
N24 N 0.7959(9) 0.7742(5) 0.9577(5) 0.0240(18) Uani 1 1 d . . .
N25 N 0.7808(9) 0.7557(6) 0.5319(5) 0.029(2) Uani 1 1 d . . .
N26 N 0.1027(8) 0.7389(6) 0.3749(5) 0.0220(18) Uani 1 1 d . . .
O1 O 1.1210(7) 0.4693(4) 0.1714(4) 0.0198(14) Uani 1 1 d . . .
O2 O 0.9505(7) 0.3557(4) 0.0802(4) 0.0198(14) Uani 1 1 d . . .
O3 O 1.0797(8) 0.4418(5) 0.0370(4) 0.0294(18) Uani 1 1 d . . .
O4 O 0.3427(7) 0.0390(4) 0.8199(4) 0.0206(15) Uani 1 1 d . . .
O5 O 0.4843(7) 0.1665(4) 0.9063(4) 0.0216(15) Uani 1 1 d . . .
O6 O 0.3576(9) 0.0796(6) 0.9502(5) 0.046(3) Uani 1 1 d . . .
O7 O 0.4489(10) 0.7585(5) 0.5588(5) 0.046(2) Uani 1 1 d . . .
O8 O 0.4266(9) 0.7958(5) 0.6779(5) 0.037(2) Uani 1 1 d . . .
O9 O 0.4542(9) 0.6693(5) 0.6315(5) 0.041(2) Uani 1 1 d . . .
O10 O 0.8917(7) 0.8441(5) 0.9836(5) 0.0334(18) Uani 1 1 d . . .
O11 O 0.6867(7) 0.7668(5) 0.9045(6) 0.037(2) Uani 1 1 d . . .
O12 O 0.8105(10) 0.7072(5) 0.9789(5) 0.047(2) Uani 1 1 d . . .
O13 O 0.8178(8) 0.7691(5) 0.4730(4) 0.0288(17) Uani 1 1 d . . .
O14 O 0.7130(10) 0.6795(5) 0.5236(6) 0.043(2) Uani 1 1 d . . .
O15 O 0.8131(10) 0.8197(6) 0.5974(5) 0.048(2) Uani 1 1 d . . .
O16 O 0.1288(8) 0.7285(5) 0.4461(4) 0.0297(17) Uani 1 1 d . . .
O17 O 0.0317(8) 0.7858(6) 0.3563(5) 0.0365(19) Uani 1 1 d . . .
O18 O 0.1489(8) 0.7048(5) 0.3240(5) 0.0301(17) Uani 1 1 d . . .
O19 O 0.4302(8) 0.4436(5) 0.1239(5) 0.0329(18) Uani 1 1 d . . .
H19 H 0.3606 0.3988 0.0970 0.049 Uiso 1 1 calc R . .
O20 O 0.9684(9) 0.7953(5) 0.1912(6) 0.041(2) Uani 1 1 d . . .
H20 H 0.8887 0.7610 0.1657 0.062 Uiso 1 1 calc R . .
Sm1 Sm 0.95492(4) 0.39934(3) 0.22568(3) 0.01314(15) Uani 1 1 d . . .
Sm2 Sm 0.50286(4) 0.11960(3) 0.76633(2) 0.01213(15) Uani 1 1 d . . .

loop_
_atom_site_aniso_label
_atom_site_aniso_U_11
_atom_site_aniso_U_22
_atom_site_aniso_U_33
_atom_site_aniso_U_23
_atom_site_aniso_U_13
_atom_site_aniso_U_12
C1 0.016(5) 0.020(5) 0.018(5) 0.002(4) 0.000(4) -0.005(4)
C2 0.018(5) 0.024(5) 0.013(4) 0.006(4) -0.001(3) -0.008(4)
C3 0.011(4) 0.017(4) 0.014(4) -0.001(3) -0.001(3) -0.004(3)
C4 0.007(4) 0.026(5) 0.011(4) 0.006(4) 0.000(3) 0.001(3)
C5 0.024(6) 0.021(5) 0.018(5) 0.005(4) 0.000(4) -0.004(4)
C6 0.009(5) 0.030(5) 0.018(4) 0.011(4) 0.005(3) 0.001(4)
C7 0.016(5) 0.016(4) 0.012(4) 0.000(3) 0.002(3) 0.000(3)
C8 0.017(5) 0.021(4) 0.016(4) 0.005(4) 0.004(4) 0.001(4)
C9 0.008(4) 0.026(5) 0.014(4) 0.010(4) -0.004(3) 0.003(3)
C10 0.015(5) 0.023(5) 0.011(4) 0.008(4) -0.004(3) -0.004(4)
C11 0.014(5) 0.023(5) 0.014(4) 0.007(4) -0.005(3) 0.001(4)
C12 0.015(5) 0.017(4) 0.012(4) 0.005(3) -0.002(3) -0.004(3)
C13 0.023(5) 0.019(4) 0.014(4) 0.007(4) 0.004(4) -0.003(4)
C14 0.018(5) 0.019(4) 0.013(4) 0.008(4) 0.001(3) 0.001(3)
C15 0.015(5) 0.018(4) 0.008(4) 0.003(3) 0.000(3) -0.002(3)
C16 0.024(5) 0.020(4) 0.005(4) 0.002(3) 0.001(3) -0.007(4)
C17 0.022(5) 0.026(5) 0.014(4) 0.010(4) 0.006(4) 0.004(4)
C18 0.012(5) 0.022(4) 0.009(4) 0.006(3) -0.003(3) 0.000(3)
C19 0.013(5) 0.013(4) 0.018(4) 0.004(3) -0.003(3) -0.003(3)
C20 0.011(4) 0.020(4) 0.011(4) 0.005(3) -0.002(3) -0.002(3)
C21 0.011(4) 0.020(4) 0.007(4) 0.000(3) -0.003(3) -0.003(3)
C22 0.009(4) 0.022(4) 0.016(4) 0.007(4) 0.000(3) 0.005(3)
C23 0.016(5) 0.034(5) 0.020(5) 0.013(4) 0.002(4) 0.005(4)
C24 0.017(5) 0.029(5) 0.024(5) 0.017(4) 0.003(4) 0.000(4)
C25 0.027(5) 0.012(4) 0.013(4) 0.002(3) 0.003(4) 0.001(4)
C26 0.012(5) 0.015(4) 0.016(4) 0.002(3) -0.001(3) 0.000(3)
C27 0.019(5) 0.023(5) 0.016(5) 0.007(4) 0.001(4) 0.001(4)
C28 0.018(5) 0.024(5) 0.012(4) 0.008(4) -0.004(3) -0.007(4)
C29 0.013(5) 0.025(5) 0.016(4) 0.006(4) -0.007(3) -0.004(4)
C30 0.020(5) 0.017(4) 0.009(4) 0.004(3) 0.001(3) -0.004(3)
C31 0.024(5) 0.019(4) 0.012(4) 0.008(4) 0.003(4) -0.001(4)
C32 0.017(5) 0.015(4) 0.017(4) 0.010(3) 0.003(3) 0.006(3)
C33 0.015(5) 0.015(4) 0.008(4) 0.002(3) -0.001(3) -0.004(3)
C34 0.014(5) 0.016(4) 0.009(4) -0.001(3) 0.000(3) -0.003(3)
C35 0.027(6) 0.023(5) 0.016(5) 0.007(4) 0.005(4) 0.004(4)
C36 0.027(6) 0.018(4) 0.013(4) 0.002(4) 0.005(4) 0.002(4)
C37 0.038(7) 0.028(5) 0.026(6) 0.007(5) 0.011(5) 0.006(5)
C38 0.042(8) 0.048(7) 0.045(8) 0.025(6) 0.022(6) 0.015(6)
N1 0.016(4) 0.020(4) 0.010(3) 0.005(3) 0.003(3) 0.001(3)
N2 0.016(4) 0.021(4) 0.014(4) 0.000(3) 0.001(3) -0.013(3)
N3 0.012(4) 0.018(4) 0.012(4) 0.007(3) 0.002(3) -0.004(3)
N4 0.019(4) 0.018(4) 0.023(4) 0.011(3) 0.003(3) 0.001(3)
N5 0.010(4) 0.020(4) 0.016(4) 0.003(3) 0.003(3) 0.000(3)
N6 0.018(4) 0.020(4) 0.014(4) 0.007(3) 0.004(3) 0.004(3)
N7 0.025(5) 0.021(4) 0.010(4) 0.005(3) -0.002(3) -0.005(3)
N8 0.016(4) 0.014(3) 0.011(3) 0.006(3) 0.000(3) 0.000(3)
N9 0.018(4) 0.017(4) 0.011(3) 0.006(3) 0.004(3) 0.002(3)
N10 0.021(4) 0.015(4) 0.013(4) 0.000(3) 0.001(3) 0.004(3)
N11 0.016(4) 0.022(4) 0.013(4) 0.006(3) 0.002(3) -0.002(3)
N12 0.016(4) 0.014(3) 0.008(3) 0.002(3) 0.002(3) 0.001(3)
N13 0.021(4) 0.016(4) 0.007(3) -0.001(3) 0.005(3) -0.002(3)
N14 0.015(4) 0.022(4) 0.007(3) 0.004(3) 0.000(3) -0.002(3)
N15 0.019(5) 0.029(4) 0.022(4) 0.015(4) 0.006(3) 0.005(3)
N16 0.009(4) 0.019(4) 0.021(4) 0.009(3) 0.004(3) 0.008(3)
N17 0.008(4) 0.024(4) 0.010(3) 0.009(3) -0.003(3) 0.000(3)
N18 0.020(4) 0.017(4) 0.008(3) 0.002(3) -0.003(3) 0.000(3)
N19 0.013(4) 0.018(4) 0.007(3) 0.004(3) -0.004(3) -0.002(3)
N20 0.014(4) 0.021(4) 0.014(4) 0.008(3) 0.001(3) -0.002(3)
N21 0.023(5) 0.020(4) 0.019(4) 0.003(3) 0.001(3) 0.007(3)
N22 0.026(5) 0.023(4) 0.016(4) 0.003(3) 0.006(3) -0.008(3)
N23 0.011(4) 0.030(5) 0.017(4) 0.007(3) 0.000(3) -0.001(3)
N24 0.024(5) 0.023(4) 0.021(4) 0.010(3) 0.004(3) 0.006(3)
N25 0.029(5) 0.034(5) 0.019(4) 0.004(4) -0.001(3) 0.021(4)
N26 0.011(4) 0.025(4) 0.021(4) 0.010(3) -0.001(3) -0.002(3)
O1 0.018(4) 0.020(3) 0.008(3) 0.005(2) -0.001(2) -0.009(3)
O2 0.017(3) 0.022(3) 0.006(3) 0.000(2) 0.001(2) -0.010(3)
O3 0.029(4) 0.034(4) 0.014(3) 0.008(3) 0.006(3) -0.008(3)
O4 0.020(4) 0.016(3) 0.014(3) 0.003(3) 0.003(3) -0.007(3)
O5 0.024(4) 0.019(3) 0.010(3) 0.005(3) 0.002(3) -0.008(3)
O6 0.053(6) 0.048(5) 0.019(4) 0.006(4) 0.018(4) -0.019(4)
O7 0.066(7) 0.034(4) 0.015(4) 0.003(3) 0.009(4) -0.009(4)
O8 0.050(6) 0.026(4) 0.029(4) 0.000(3) 0.022(4) 0.001(4)
O9 0.039(5) 0.027(4) 0.039(5) 0.008(4) -0.005(4) 0.005(4)
O10 0.020(4) 0.030(4) 0.034(4) 0.010(3) -0.003(3) -0.002(3)
O11 0.016(4) 0.024(4) 0.062(6) 0.019(4) -0.002(4) 0.006(3)
O12 0.058(6) 0.031(4) 0.035(5) 0.016(4) -0.005(4) 0.010(4)
O13 0.031(4) 0.025(4) 0.016(3) 0.007(3) -0.002(3) -0.001(3)
O14 0.063(7) 0.030(4) 0.042(5) 0.014(4) 0.030(5) 0.011(4)
O15 0.063(6) 0.046(5) 0.015(4) -0.011(3) -0.008(4) 0.034(5)
O16 0.036(5) 0.030(4) 0.017(4) 0.006(3) 0.006(3) 0.006(3)
O17 0.029(5) 0.051(5) 0.026(4) 0.010(4) 0.002(3) 0.021(4)
O18 0.024(4) 0.043(4) 0.023(4) 0.008(3) 0.010(3) 0.011(3)
O19 0.027(4) 0.028(4) 0.033(4) 0.011(3) 0.004(3) -0.001(3)
O20 0.035(5) 0.033(4) 0.040(5) 0.010(4) 0.005(4) -0.003(4)
Sm1 0.0095(3) 0.0146(2) 0.0075(2) 0.00321(17) -0.00117(16) -0.00360(17)
Sm2 0.0082(2) 0.0126(2) 0.0077(2) 0.00351(17) -0.00241(16) -0.00343(16)

loop_
_atom_type_symbol
_atom_type_description
_atom_type_scat_dispersion_real
_atom_type_scat_dispersion_imag
_atom_type_scat_source
C C 0.0033 0.0016 'International Tables Vol C Tables 4.2.6.8 and 6.1.1.4'
H H 0.0000 0.0000 'International Tables Vol C Tables 4.2.6.8 and 6.1.1.4'
N N 0.0061 0.0033 'International Tables Vol C Tables 4.2.6.8 and 6.1.1.4'
O O 0.0106 0.0060 'International Tables Vol C Tables 4.2.6.8 and 6.1.1.4'
Sm Sm -0.1638 3.4418 'International Tables Vol C Tables 4.2.6.8 and 6.1.1.4'

loop_
_geom_angle_atom_site_label_1
_geom_angle_atom_site_label_2
_geom_angle_atom_site_label_3
_geom_angle
_geom_angle_site_symmetry_1
_geom_angle_site_symmetry_3
_geom_angle_publ_flag
C2 C1 N1 111.9(8) . . ?
C2 C1 H19A 109.2 . . ?
N1 C1 H19A 109.2 . . ?
C2 C1 H19B 109.2 . . ?
N1 C1 H19B 109.2 . . ?
H19A C1 H19B 107.9 . . ?
N2 C2 C1 107.5(8) . . ?
N2 C2 H20A 110.2 . . ?
C1 C2 H20A 110.2 . . ?
N2 C2 H20B 110.2 . . ?
C1 C2 H20B 110.2 . . ?
H20A C2 H20B 108.5 . . ?
N2 C3 C4 118.2(8) . . ?
N2 C3 H21 120.9 . . ?
C4 C3 H21 120.9 . . ?
C5 C4 N3 110.1(8) . . ?
C5 C4 C3 131.3(8) . . ?
N3 C4 C3 118.6(8) . . ?
C4 C5 N4 106.1(9) . . ?
C4 C5 H23 126.9 . . ?
N4 C5 H23 126.9 . . ?
N4 C6 N3 112.8(8) . . ?
N4 C6 H24 123.6 . . ?
N3 C6 H24 123.6 . . ?
N1 C7 C8 111.8(7) . . ?
N1 C7 H25A 109.3 . . ?
C8 C7 H25A 109.3 . . ?
N1 C7 H25B 109.3 . . ?
C8 C7 H25B 109.3 . . ?
H25A C7 H25B 107.9 . . ?
N5 C8 C7 108.6(8) . . ?
N5 C8 H26A 110.0 . . ?
C7 C8 H26A 110.0 . . ?
N5 C8 H26B 110.0 . . ?
C7 C8 H26B 110.0 . . ?
H26A C8 H26B 108.4 . . ?
N5 C9 C10 118.5(9) . . ?
N5 C9 H27 120.8 . . ?
C10 C9 H27 120.8 . . ?
C11 C10 N6 109.6(9) . . ?
C11 C10 C9 129.2(10) . . ?
N6 C10 C9 120.9(8) . . ?
C10 C11 N7 104.8(9) . . ?
C10 C11 H29 127.6 . . ?
N7 C11 H29 127.6 . . ?
N6 C12 N7 111.3(9) . . ?
N6 C12 H30 124.3 . . ?
N7 C12 H30 124.3 . . ?
N1 C13 C14 114.7(7) . . ?
N1 C13 H31A 108.6 . . ?
C14 C13 H31A 108.6 . . ?
N1 C13 H31B 108.6 . . ?
C14 C13 H31B 108.6 . . ?
H31A C13 H31B 107.6 . . ?
N8 C14 C13 108.8(7) . . ?
N8 C14 H32A 109.9 . . ?
C13 C14 H32A 109.9 . . ?
N8 C14 H32B 109.9 . . ?
C13 C14 H32B 109.9 . . ?
H32A C14 H32B 108.3 . . ?
N8 C15 C16 117.5(8) . . ?
N8 C15 H33 121.3 . . ?
C16 C15 H33 121.3 . . ?
N9 C16 C17 109.9(8) . . ?
N9 C16 C15 118.2(9) . . ?
C17 C16 C15 131.8(9) . . ?
N10 C17 C16 105.0(8) . . ?
N10 C17 H35 127.5 . . ?
C16 C17 H35 127.5 . . ?
N9 C18 N10 111.3(8) . . ?
N9 C18 H36 124.4 . . ?
N10 C18 H36 124.4 . . ?
C20 C19 N12 111.1(8) . . ?
C20 C19 H7A 109.4 . . ?
N12 C19 H7A 109.4 . . ?
C20 C19 H7B 109.4 . . ?
N12 C19 H7B 109.4 . . ?
H7A C19 H7B 108.0 . . ?
N13 C20 C19 107.9(7) . . ?
N13 C20 H8A 110.1 . . ?
C19 C20 H8A 110.1 . . ?
N13 C20 H8B 110.1 . . ?
C19 C20 H8B 110.1 . . ?
H8A C20 H8B 108.4 . . ?
N13 C21 C22 117.4(8) . . ?
N13 C21 H9 121.3 . . ?
C22 C21 H9 121.3 . . ?
N14 C22 C23 109.3(8) . . ?
N14 C22 C21 119.5(8) . . ?
C23 C22 C21 131.2(9) . . ?
N15 C23 C22 105.3(9) . . ?
N15 C23 H11 127.4 . . ?
C22 C23 H11 127.4 . . ?
N14 C24 N15 112.3(9) . . ?
N14 C24 H12 123.8 . . ?
N15 C24 H12 123.8 . . ?
N12 C25 C26 112.3(8) . . ?
N12 C25 H1A 109.1 . . ?
C26 C25 H1A 109.1 . . ?
N12 C25 H1B 109.1 . . ?
C26 C25 H1B 109.1 . . ?
H1A C25 H1B 107.9 . . ?
N16 C26 C25 108.1(7) . . ?
N16 C26 H2A 110.1 . . ?
C25 C26 H2A 110.1 . . ?
N16 C26 H2B 110.1 . . ?
C25 C26 H2B 110.1 . . ?
H2A C26 H2B 108.4 . . ?
N16 C27 C28 117.7(9) . . ?
N16 C27 H3 121.1 . . ?
C28 C27 H3 121.1 . . ?
N17 C28 C29 109.4(9) . . ?
N17 C28 C27 120.2(8) . . ?
C29 C28 C27 130.4(10) . . ?
N18 C29 C28 105.4(9) . . ?
N18 C29 H5 127.3 . . ?
C28 C29 H5 127.3 . . ?
N17 C30 N18 110.6(9) . . ?
N17 C30 H6 124.7 . . ?
N18 C30 H6 124.7 . . ?
N12 C31 C32 114.1(7) . . ?
N12 C31 H13A 108.7 . . ?
C32 C31 H13A 108.7 . . ?
N12 C31 H13B 108.7 . . ?
C32 C31 H13B 108.7 . . ?
H13A C31 H13B 107.6 . . ?
N19 C32 C31 108.8(7) . . ?
N19 C32 H14A 109.9 . . ?
C31 C32 H14A 109.9 . . ?
N19 C32 H14B 109.9 . . ?
C31 C32 H14B 109.9 . . ?
H14A C32 H14B 108.3 . . ?
N19 C33 C34 117.6(8) . . ?
N19 C33 H15 121.2 . . ?
C34 C33 H15 121.2 . . ?
C35 C34 N20 109.2(8) . . ?
C35 C34 C33 131.4(9) . . ?
N20 C34 C33 119.3(9) . . ?
C34 C35 N21 105.9(9) . . ?
C34 C35 H17 127.1 . . ?
N21 C35 H17 127.1 . . ?
N20 C36 N21 110.6(9) . . ?
N20 C36 H18A 124.7 . . ?
N21 C36 H18A 124.7 . . ?
O19 C37 H37A 109.5 . . ?
O19 C37 H37B 109.5 . . ?
H37A C37 H37B 109.5 . . ?
O19 C37 H37C 109.5 . . ?
H37A C37 H37C 109.5 . . ?
H37B C37 H37C 109.5 . . ?
O20 C38 H38A 109.5 . . ?
O20 C38 H38B 109.5 . . ?
H38A C38 H38B 109.5 . . ?
O20 C38 H38C 109.5 . . ?
H38A C38 H38C 109.5 . . ?
H38B C38 H38C 109.5 . . ?
C7 N1 C13 112.9(8) . . ?
C7 N1 C1 108.3(7) . . ?
C13 N1 C1 109.3(7) . . ?
C7 N1 Sm1 105.8(5) . . ?
C13 N1 Sm1 112.1(5) . . ?
C1 N1 Sm1 108.3(5) . . ?
C3 N2 C2 119.5(8) . . ?
C3 N2 Sm1 121.4(6) . . ?
C2 N2 Sm1 118.0(6) . . ?
C6 N3 C4 103.2(7) . . ?
C6 N3 Sm1 140.4(6) . . ?
C4 N3 Sm1 116.2(5) . . ?
C6 N4 C5 107.8(8) . . ?
C6 N4 H15A 126.1 . . ?
C5 N4 H15A 126.1 . . ?
C9 N5 C8 117.8(8) . . ?
C9 N5 Sm1 118.9(6) . . ?
C8 N5 Sm1 123.3(6) . . ?
C12 N6 C10 105.4(8) . . ?
C12 N6 Sm1 139.4(7) . . ?
C10 N6 Sm1 114.0(6) . . ?
C12 N7 C11 108.9(8) . . ?
C12 N7 H18 125.6 . . ?
C11 N7 H18 125.6 . . ?
C15 N8 C14 120.8(8) . . ?
C15 N8 Sm1 123.2(6) . . ?
C14 N8 Sm1 116.0(6) . . ?
C18 N9 C16 105.1(8) . . ?
C18 N9 Sm1 137.7(6) . . ?
C16 N9 Sm1 117.2(6) . . ?
C18 N10 C17 108.6(8) . . ?
C18 N10 H39 125.7 . . ?
C17 N10 H39 125.7 . . ?
O3 N11 O2 122.2(7) . . ?
O3 N11 O1 122.0(7) . . ?
O2 N11 O1 115.7(7) . . ?
O3 N11 Sm1 168.2(7) . . ?
O2 N11 Sm1 58.3(4) . . ?
O1 N11 Sm1 58.3(4) . . ?
C25 N12 C31 111.7(7) . . ?
C25 N12 C19 109.1(7) . . ?
C31 N12 C19 109.5(7) . . ?
C25 N12 Sm2 105.1(5) . . ?
C31 N12 Sm2 114.1(5) . . ?
C19 N12 Sm2 107.0(5) . . ?
C21 N13 C20 119.9(8) . . ?
C21 N13 Sm2 121.7(6) . . ?
C20 N13 Sm2 118.4(6) . . ?
C24 N14 C22 104.9(8) . . ?
C24 N14 Sm2 139.0(6) . . ?
C22 N14 Sm2 114.7(5) . . ?
C24 N15 C23 108.2(8) . . ?
C24 N15 H7 125.9 . . ?
C23 N15 H7 125.9 . . ?
C27 N16 C26 117.7(8) . . ?
C27 N16 Sm2 120.1(7) . . ?
C26 N16 Sm2 122.2(5) . . ?
C30 N17 C28 106.3(8) . . ?
C30 N17 Sm2 137.6(6) . . ?
C28 N17 Sm2 115.0(6) . . ?
C30 N18 C29 108.4(8) . . ?
C30 N18 H4 125.8 . . ?
C29 N18 H4 125.8 . . ?
C33 N19 C32 120.3(8) . . ?
C33 N19 Sm2 123.0(6) . . ?
C32 N19 Sm2 116.5(6) . . ?
C36 N20 C34 106.6(8) . . ?
C36 N20 Sm2 137.2(6) . . ?
C34 N20 Sm2 116.1(6) . . ?
C36 N21 C35 107.6(9) . . ?
C36 N21 H10 126.2 . . ?
C35 N21 H10 126.2 . . ?
O6 N22 O4 122.4(8) . . ?
O6 N22 O5 122.2(8) . . ?
O4 N22 O5 115.4(8) . . ?
O6 N22 Sm2 173.0(9) . . ?
O4 N22 Sm2 57.9(4) . . ?
O5 N22 Sm2 58.0(4) . . ?
O8 N23 O7 119.8(9) . . ?
O8 N23 O9 121.3(9) . . ?
O7 N23 O9 119.0(10) . . ?
O10 N24 O11 119.9(8) . . ?
O10 N24 O12 120.6(9) . . ?
O11 N24 O12 119.3(8) . . ?
O14 N25 O15 121.0(10) . . ?
O14 N25 O13 119.4(9) . . ?
O15 N25 O13 119.6(9) . . ?
O18 N26 O17 120.0(8) . . ?
O18 N26 O16 121.0(9) . . ?
O17 N26 O16 119.0(9) . . ?
N11 O1 Sm1 95.5(5) . . ?
N11 O2 Sm1 95.6(5) . . ?
N22 O4 Sm2 96.5(5) . . ?
N22 O5 Sm2 96.3(5) . . ?
C37 O19 H19 109.5 . . ?
C38 O20 H20 109.5 . . ?
O1 Sm1 O2 51.97(19) . . ?
O1 Sm1 N8 149.1(2) . . ?
O2 Sm1 N8 144.0(2) . . ?
O1 Sm1 N2 120.9(2) . . ?
O2 Sm1 N2 76.9(2) . . ?
N8 Sm1 N2 89.7(2) . . ?
O1 Sm1 N9 119.9(2) . . ?
O2 Sm1 N9 144.1(2) . . ?
N8 Sm1 N9 64.0(2) . . ?
N2 Sm1 N9 83.4(3) . . ?
O1 Sm1 N3 72.8(2) . . ?
O2 Sm1 N3 72.9(2) . . ?
N8 Sm1 N3 130.9(3) . . ?
N2 Sm1 N3 64.6(2) . . ?
N9 Sm1 N3 71.6(2) . . ?
O1 Sm1 N6 70.6(2) . . ?
O2 Sm1 N6 119.0(2) . . ?
N8 Sm1 N6 81.0(2) . . ?
N2 Sm1 N6 162.4(3) . . ?
N9 Sm1 N6 79.1(3) . . ?
N3 Sm1 N6 110.8(2) . . ?
O1 Sm1 N5 78.0(2) . . ?
O2 Sm1 N5 82.8(2) . . ?
N8 Sm1 N5 79.4(3) . . ?
N2 Sm1 N5 127.6(3) . . ?
N9 Sm1 N5 132.4(2) . . ?
N3 Sm1 N5 149.6(2) . . ?
N6 Sm1 N5 65.5(2) . . ?
O1 Sm1 N1 120.3(2) . . ?
O2 Sm1 N1 78.8(2) . . ?
N8 Sm1 N1 65.3(2) . . ?
N2 Sm1 N1 66.1(3) . . ?
N9 Sm1 N1 119.8(2) . . ?
N3 Sm1 N1 127.3(2) . . ?
N6 Sm1 N1 121.8(2) . . ?
N5 Sm1 N1 62.8(2) . . ?
O1 Sm1 N11 26.2(2) . . ?
O2 Sm1 N11 26.1(2) . . ?
N8 Sm1 N11 160.8(3) . . ?
N2 Sm1 N11 97.7(2) . . ?
N9 Sm1 N11 134.3(2) . . ?
N3 Sm1 N11 68.0(2) . . ?
N6 Sm1 N11 95.9(2) . . ?
N5 Sm1 N11 82.1(2) . . ?
N1 Sm1 N11 101.6(2) . . ?
N13 Sm2 O4 121.6(2) . . ?
N13 Sm2 O5 78.5(2) . . ?
O4 Sm2 O5 51.2(2) . . ?
N13 Sm2 N17 159.5(3) . . ?
O4 Sm2 N17 71.0(2) . . ?
O5 Sm2 N17 119.4(2) . . ?
N13 Sm2 N16 130.1(3) . . ?
O4 Sm2 N16 77.5(2) . . ?
O5 Sm2 N16 83.9(2) . . ?
N17 Sm2 N16 65.7(3) . . ?
N13 Sm2 N14 65.9(2) . . ?
O4 Sm2 N14 73.0(2) . . ?
O5 Sm2 N14 74.8(2) . . ?
N17 Sm2 N14 107.2(2) . . ?
N16 Sm2 N14 150.3(2) . . ?
N13 Sm2 N19 89.9(2) . . ?
O4 Sm2 N19 148.0(2) . . ?
O5 Sm2 N19 143.6(2) . . ?
N17 Sm2 N19 80.7(2) . . ?
N16 Sm2 N19 77.5(3) . . ?
N14 Sm2 N19 131.3(3) . . ?
N13 Sm2 N20 84.0(2) . . ?
O4 Sm2 N20 120.2(2) . . ?
O5 Sm2 N20 146.3(2) . . ?
N17 Sm2 N20 75.5(3) . . ?
N16 Sm2 N20 128.7(2) . . ?
N14 Sm2 N20 71.8(2) . . ?
N19 Sm2 N20 63.9(2) . . ?
N13 Sm2 N12 67.0(2) . . ?
O4 Sm2 N12 119.2(2) . . ?
O5 Sm2 N12 78.4(2) . . ?
N17 Sm2 N12 123.6(2) . . ?
N16 Sm2 N12 63.9(2) . . ?
N14 Sm2 N12 129.2(2) . . ?
N19 Sm2 N12 65.3(2) . . ?
N20 Sm2 N12 120.5(2) . . ?
N13 Sm2 N22 99.4(2) . . ?
O4 Sm2 N22 25.6(2) . . ?
O5 Sm2 N22 25.8(2) . . ?
N17 Sm2 N22 95.8(2) . . ?
N16 Sm2 N22 81.7(3) . . ?
N14 Sm2 N22 70.1(3) . . ?
N19 Sm2 N22 158.5(3) . . ?
N20 Sm2 N22 136.1(2) . . ?
N12 Sm2 N22 100.4(2) . . ?

loop_
_geom_bond_atom_site_label_1
_geom_bond_atom_site_label_2
_geom_bond_distance
_geom_bond_site_symmetry_2
_geom_bond_publ_flag
C1 C2 1.506(15) . ?
C1 N1 1.507(12) . ?
C1 H19A 0.9900 . ?
C1 H19B 0.9900 . ?
C2 N2 1.483(11) . ?
C2 H20A 0.9900 . ?
C2 H20B 0.9900 . ?
C3 N2 1.281(13) . ?
C3 C4 1.454(12) . ?
C3 H21 0.9500 . ?
C4 C5 1.363(13) . ?
C4 N3 1.404(11) . ?
C5 N4 1.364(12) . ?
C5 H23 0.9500 . ?
C6 N4 1.332(12) . ?
C6 N3 1.339(11) . ?
C6 H24 0.9500 . ?
C7 N1 1.468(12) . ?
C7 C8 1.533(12) . ?
C7 H25A 0.9900 . ?
C7 H25B 0.9900 . ?
C8 N5 1.455(11) . ?
C8 H26A 0.9900 . ?
C8 H26B 0.9900 . ?
C9 N5 1.311(11) . ?
C9 C10 1.430(13) . ?
C9 H27 0.9500 . ?
C10 C11 1.379(12) . ?
C10 N6 1.404(13) . ?
C11 N7 1.381(13) . ?
C11 H29 0.9500 . ?
C12 N6 1.322(11) . ?
C12 N7 1.345(12) . ?
C12 H30 0.9500 . ?
C13 N1 1.483(11) . ?
C13 C14 1.516(12) . ?
C13 H31A 0.9900 . ?
C13 H31B 0.9900 . ?
C14 N8 1.466(11) . ?
C14 H32A 0.9900 . ?
C14 H32B 0.9900 . ?
C15 N8 1.265(12) . ?
C15 C16 1.453(14) . ?
C15 H33 0.9500 . ?
C16 N9 1.382(11) . ?
C16 C17 1.384(14) . ?
C17 N10 1.366(12) . ?
C17 H35 0.9500 . ?
C18 N9 1.332(12) . ?
C18 N10 1.345(12) . ?
C18 H36 0.9500 . ?
C19 C20 1.494(14) . ?
C19 N12 1.511(11) . ?
C19 H7A 0.9900 . ?
C19 H7B 0.9900 . ?
C20 N13 1.457(11) . ?
C20 H8A 0.9900 . ?
C20 H8B 0.9900 . ?
C21 N13 1.285(13) . ?
C21 C22 1.460(12) . ?
C21 H9 0.9500 . ?
C22 N14 1.385(11) . ?
C22 C23 1.388(13) . ?
C23 N15 1.362(12) . ?
C23 H11 0.9500 . ?
C24 N14 1.321(12) . ?
C24 N15 1.334(13) . ?
C24 H12 0.9500 . ?
C25 N12 1.473(13) . ?
C25 C26 1.529(12) . ?
C25 H1A 0.9900 . ?
C25 H1B 0.9900 . ?
C26 N16 1.481(11) . ?
C26 H2A 0.9900 . ?
C26 H2B 0.9900 . ?
C27 N16 1.278(12) . ?
C27 C28 1.465(14) . ?
C27 H3 0.9500 . ?
C28 N17 1.380(13) . ?
C28 C29 1.382(12) . ?
C29 N18 1.368(14) . ?
C29 H5 0.9500 . ?
C30 N17 1.322(12) . ?
C30 N18 1.356(12) . ?
C30 H6 0.9500 . ?
C31 N12 1.493(11) . ?
C31 C32 1.526(12) . ?
C31 H13A 0.9900 . ?
C31 H13B 0.9900 . ?
C32 N19 1.470(11) . ?
C32 H14A 0.9900 . ?
C32 H14B 0.9900 . ?
C33 N19 1.255(12) . ?
C33 C34 1.457(13) . ?
C33 H15 0.9500 . ?
C34 C35 1.360(14) . ?
C34 N20 1.377(11) . ?
C35 N21 1.367(13) . ?
C35 H17 0.9500 . ?
C36 N20 1.302(13) . ?
C36 N21 1.357(13) . ?
C36 H18A 0.9500 . ?
C37 O19 1.424(13) . ?
C37 H37A 0.9800 . ?
C37 H37B 0.9800 . ?
C37 H37C 0.9800 . ?
C38 O20 1.417(14) . ?
C38 H38A 0.9800 . ?
C38 H38B 0.9800 . ?
C38 H38C 0.9800 . ?
N1 Sm1 2.739(7) . ?
N2 Sm1 2.549(8) . ?
N3 Sm1 2.565(8) . ?
N4 H15A 0.8800 . ?
N5 Sm1 2.573(8) . ?
N6 Sm1 2.567(8) . ?
N7 H18 0.8800 . ?
N8 Sm1 2.525(7) . ?
N9 Sm1 2.556(8) . ?
N10 H39 0.8800 . ?
N11 O3 1.217(10) . ?
N11 O2 1.281(9) . ?
N11 O1 1.286(9) . ?
N11 Sm1 2.902(8) . ?
N12 Sm2 2.693(7) . ?
N13 Sm2 2.489(8) . ?
N14 Sm2 2.543(8) . ?
N15 H7 0.8800 . ?
N16 Sm2 2.543(7) . ?
N17 Sm2 2.536(7) . ?
N18 H4 0.8800 . ?
N19 Sm2 2.544(7) . ?
N20 Sm2 2.586(9) . ?
N21 H10 0.8800 . ?
N22 O6 1.217(11) . ?
N22 O4 1.274(10) . ?
N22 O5 1.280(10) . ?
N22 Sm2 2.927(8) . ?
N23 O8 1.242(12) . ?
N23 O7 1.247(11) . ?
N23 O9 1.248(12) . ?
N24 O10 1.236(10) . ?
N24 O11 1.249(11) . ?
N24 O12 1.264(11) . ?
N25 O14 1.239(11) . ?
N25 O15 1.255(11) . ?
N25 O13 1.267(11) . ?
N26 O18 1.250(11) . ?
N26 O17 1.251(12) . ?
N26 O16 1.261(10) . ?
O1 Sm1 2.481(6) . ?
O2 Sm1 2.481(6) . ?
O4 Sm2 2.496(6) . ?
O5 Sm2 2.496(6) . ?
O19 H19 0.8400 . ?
O20 H20 0.8400 . ?
